data_7038370
loop_
_publ_author_name
'Nakagawa, N.'
'Derrah, E. J.'
'Schelwies, M.'
'Rominger, F.'
'Trapp, O.'
'Schaub, T.'

_publ_section_title
;
 Triphos derivatives and diphosphines as ligands in the
 ruthenium-catalysed alcohol amination with NH3.
;
_journal_issue 16
_journal_name_full 'Dalton transactions (Cambridge, England : 2003)'
_journal_page_first 6856
_journal_page_last 6865
_journal_paper_doi 10.1039/c5dt04870b
_journal_volume 45
_journal_year 2016
_chemical_formula_sum 'C43 H52 B3 P3'
_chemical_formula_weight 694.18
_chemical_name_common '2-PG in manuscript'
_chemical_name_systematic
; 
 ? 
;
_space_group_crystal_system triclinic
_space_group_IT_number 2
_space_group_name_Hall '-P 1'
_space_group_name_H-M_alt 'P -1'
_symmetry_space_group_name_Hall '-P 1'
_symmetry_space_group_name_H-M 'P -1'
_atom_sites_solution_hydrogens geom
_audit_creation_method SHELXL-2013
_audit_update_record
;
2015-12-04 deposited with the CCDC.
2016-02-08 downloaded from the CCDC.
;
_cell_angle_alpha 106.572(8)
_cell_angle_beta 106.534(8)
_cell_angle_gamma 94.533(9)
_cell_formula_units_Z 2
_cell_length_a 12.3553(16)
_cell_length_b 12.8366(14)
_cell_length_c 13.8659(15)
_cell_measurement_reflns_used 1240
_cell_measurement_temperature 200(2)
_cell_measurement_theta_max 17.77
_cell_measurement_theta_min 2.20
_cell_volume 1989.7(4)
_computing_cell_refinement 'Bruker SAINT'
_computing_data_collection 'Bruker APEX2'
_computing_data_reduction 'Bruker SAINT'
_computing_molecular_graphics 'Bruker SHELXTL'
_computing_publication_material 'Bruker SHELXTL'
_computing_structure_refinement 'SHELXL-2013 (Sheldrick, 2013)'
_computing_structure_solution 'SHELXS-97 (Sheldrick 2008)'
_diffrn_ambient_temperature 200(2)
_diffrn_measured_fraction_theta_full 0.561
_diffrn_measured_fraction_theta_max 1.000
_diffrn_measurement_device_type 'Bruker APEX'
_diffrn_measurement_method '\f and \w scans'
_diffrn_radiation_type MoK\a
_diffrn_radiation_wavelength 0.71073
_diffrn_reflns_av_R_equivalents 0.0768
_diffrn_reflns_av_unetI/netI 0.0988
_diffrn_reflns_Laue_measured_fraction_full 0.561
_diffrn_reflns_Laue_measured_fraction_max 1.000
_diffrn_reflns_limit_h_max 12
_diffrn_reflns_limit_h_min -12
_diffrn_reflns_limit_k_max 12
_diffrn_reflns_limit_k_min -12
_diffrn_reflns_limit_l_max 13
_diffrn_reflns_limit_l_min -13
_diffrn_reflns_number 12558
_diffrn_reflns_point_group_measured_fraction_full 0.561
_diffrn_reflns_point_group_measured_fraction_max 1.000
_diffrn_reflns_theta_full 25.242
_diffrn_reflns_theta_max 20.600
_diffrn_reflns_theta_min 1.618
_diffrn_source 'sealed tube'
_exptl_absorpt_coefficient_mu 0.179
_exptl_absorpt_correction_T_max 0.9579
_exptl_absorpt_correction_T_min 0.8147
_exptl_absorpt_correction_type multi-scan
_exptl_absorpt_process_details
;
Sheldrick, G. M. (2008). <i>SADABS</i>. University of G\"ottingen, Germany.
;
_exptl_crystal_colour colourless
_exptl_crystal_density_diffrn 1.159
_exptl_crystal_description polyhedron
_exptl_crystal_F_000 740
_exptl_crystal_size_max 0.210
_exptl_crystal_size_mid 0.160
_exptl_crystal_size_min 0.100
_refine_diff_density_max 0.318
_refine_diff_density_min -0.219
_refine_diff_density_rms 0.048
_refine_ls_extinction_method none
_refine_ls_goodness_of_fit_ref 1.027
_refine_ls_hydrogen_treatment constr
_refine_ls_matrix_type full
_refine_ls_number_parameters 495
_refine_ls_number_reflns 4043
_refine_ls_number_restraints 454
_refine_ls_restrained_S_all 0.992
_refine_ls_R_factor_all 0.1253
_refine_ls_R_factor_gt 0.0710
_refine_ls_shift/su_max 0.001
_refine_ls_shift/su_mean 0.000
_refine_ls_structure_factor_coef Fsqd
_refine_ls_weighting_details 'w=1/[\s^2^(Fo^2^)+(0.0814P)^2^+0.9134P] where P=(Fo^2^+2Fc^2^)/3'
_refine_ls_weighting_scheme calc
_refine_ls_wR_factor_gt 0.1624
_refine_ls_wR_factor_ref 0.1924
_reflns_Friedel_coverage 0.000
_reflns_number_gt 2382
_reflns_number_total 4043
_reflns_threshold_expression 'I > 2\s(I)'
_cod_data_source_file c5dt04870b2.cif
_cod_data_source_block erd8
_cod_depositor_comments 'Adding full bibliography for 7038370--7038373.cif.'
_cod_database_code 7038370
_shelx_space_group_comment
; 
The symmetry employed for this shelxl refinement is uniquely defined 
by the following loop, which should always be used as a source of 
symmetry information in preference to the above space-group names. 
They are only intended as comments. 
;
_shelx_estimated_absorpt_t_min 0.963
_shelx_estimated_absorpt_t_max 0.982
_shelxl_version_number 2013-4

loop_
_space_group_symop_operation_xyz
'x, y, z'
'-x, -y, -z'

loop_
_atom_site_label
_atom_site_type_symbol
_atom_site_fract_x
_atom_site_fract_y
_atom_site_fract_z
_atom_site_U_iso_or_equiv
_atom_site_adp_type
_atom_site_occupancy
_atom_site_site_symmetry_order
_atom_site_calc_flag
_atom_site_refinement_flags_posn
_atom_site_refinement_flags_adp
_atom_site_refinement_flags_occupancy
_atom_site_disorder_assembly
_atom_site_disorder_group
P1 P 0.66349(16) 0.81833(14) 0.62631(13) 0.0495(6) Uani 1 1 d . U . . .
P2 P 0.80702(17) 0.51146(14) 0.70244(14) 0.0515(6) Uani 1 1 d . U . . .
P3 P 0.62406(18) 0.73452(15) 0.94950(15) 0.0588(6) Uani 1 1 d . U . . .
B1 B 0.6311(8) 0.7154(7) 0.4859(6) 0.062(2) Uani 1 1 d . U . . .
H1A H 0.550(3) 0.659(3) 0.4646(15) 0.092 Uiso 1 1 calc R U . . .
H1B H 0.701(3) 0.668(3) 0.4841(10) 0.092 Uiso 1 1 calc R U . . .
H1C H 0.623(3) 0.7608(14) 0.4285(18) 0.092 Uiso 1 1 calc R U . . .
B2 B 0.9407(7) 0.6234(7) 0.7795(6) 0.061(2) Uani 1 1 d . U . . .
H2A H 1.016(2) 0.5854(13) 0.791(3) 0.091 Uiso 1 1 calc R U . . .
H2B H 0.9349(17) 0.669(3) 0.856(3) 0.091 Uiso 1 1 calc R U . . .
H2C H 0.946(2) 0.679(3) 0.735(2) 0.091 Uiso 1 1 calc R U . . .
B3 B 0.4709(8) 0.7642(7) 0.9216(7) 0.070(3) Uani 1 1 d . U . . .
H3A H 0.409(2) 0.685(3) 0.878(3) 0.105 Uiso 1 1 calc R U . . .
H3B H 0.4584(14) 0.820(3) 0.872(3) 0.105 Uiso 1 1 calc R U . . .
H3C H 0.4560(15) 0.804(3) 0.998(2) 0.105 Uiso 1 1 calc R U . . .
C1 C 0.7055(6) 0.7651(5) 0.7384(5) 0.0473(17) Uani 1 1 d . U . . .
H1D H 0.7868 0.7567 0.7517 0.057 Uiso 1 1 calc R U . . .
H1E H 0.7012 0.8220 0.8020 0.057 Uiso 1 1 calc R U . . .
C2 C 0.6716(6) 0.5566(5) 0.6556(5) 0.0496(17) Uani 1 1 d . U . . .
H2D H 0.6714 0.5761 0.5914 0.060 Uiso 1 1 calc R U . . .
H2E H 0.6101 0.4917 0.6321 0.060 Uiso 1 1 calc R U . . .
C3 C 0.6610(6) 0.6417(5) 0.8408(5) 0.0514(17) Uani 1 1 d . U . . .
H3D H 0.7446 0.6432 0.8679 0.062 Uiso 1 1 calc R U . . .
H3E H 0.6235 0.5664 0.8302 0.062 Uiso 1 1 calc R U . . .
C4 C 0.6359(6) 0.6534(5) 0.7288(5) 0.0472(16) Uani 1 1 d . U . . .
C5 C 0.5058(6) 0.6469(5) 0.6801(5) 0.0573(19) Uani 1 1 d . U . . .
H5A H 0.4804 0.7069 0.7253 0.086 Uiso 1 1 calc R U . . .
H5B H 0.4653 0.5758 0.6751 0.086 Uiso 1 1 calc R U . . .
H5C H 0.4891 0.6539 0.6090 0.086 Uiso 1 1 calc R U . . .
C11 C 0.7851(6) 0.9241(5) 0.6535(5) 0.0528(17) Uani 1 1 d . U . . .
C12 C 0.7911(7) 1.0335(6) 0.7047(6) 0.081(2) Uani 1 1 d . U . . .
H12 H 0.7330 1.0566 0.7343 0.097 Uiso 1 1 calc R U . . .
C13 C 0.8809(9) 1.1109(7) 0.7137(8) 0.105(3) Uani 1 1 d . U . . .
H13 H 0.8816 1.1867 0.7477 0.125 Uiso 1 1 calc R U . . .
C14 C 0.9663(9) 1.0835(8) 0.6764(8) 0.111(3) Uani 1 1 d . U . . .
C15 C 0.9612(8) 0.9734(8) 0.6264(8) 0.120(4) Uani 1 1 d . U . . .
H15 H 1.0212 0.9510 0.5994 0.144 Uiso 1 1 calc R U . . .
C16 C 0.8722(7) 0.8948(6) 0.6143(7) 0.086(3) Uani 1 1 d . U . . .
H16 H 0.8710 0.8194 0.5785 0.103 Uiso 1 1 calc R U . . .
C18 C 1.0556(15) 1.1798(12) 0.6776(14) 0.188(8) Uani 0.717(3) 1 d . U P . .
H18A H 1.0253 1.2016 0.6142 0.281 Uiso 0.717(3) 1 calc R U P . .
H18B H 1.1282 1.1541 0.6780 0.281 Uiso 0.717(3) 1 calc R U P . .
H18C H 1.0684 1.2434 0.7414 0.281 Uiso 0.717(3) 1 calc R U P . .
C21 C 0.5483(6) 0.8931(5) 0.6423(5) 0.0521(17) Uani 1 1 d . U . . .
C22 C 0.5426(6) 0.9501(5) 0.7408(6) 0.063(2) Uani 1 1 d . U . . .
H22 H 0.5991 0.9493 0.8034 0.076 Uiso 1 1 calc R U . . .
C23 C 0.4536(7) 1.0089(6) 0.7483(7) 0.072(2) Uani 1 1 d . U . . .
H23 H 0.4508 1.0480 0.8167 0.087 Uiso 1 1 calc R U . . .
C24 C 0.3699(8) 1.0121(7) 0.6602(8) 0.085(2) Uani 1 1 d . U . . .
C25 C 0.3771(8) 0.9558(8) 0.5629(7) 0.097(3) Uani 1 1 d . U . . .
H25 H 0.3207 0.9574 0.5005 0.117 Uiso 1 1 calc R U . . .
C26 C 0.4651(7) 0.8962(7) 0.5529(6) 0.077(2) Uani 1 1 d . U . . .
H26 H 0.4678 0.8576 0.4843 0.092 Uiso 1 1 calc R U . . .
C28 C 0.2708(11) 1.0630(11) 0.6672(11) 0.119(5) Uani 0.717(3) 1 d . U P . .
H28A H 0.2920 1.1432 0.6868 0.178 Uiso 0.717(3) 1 calc R U P . .
H28B H 0.2434 1.0452 0.7214 0.178 Uiso 0.717(3) 1 calc R U P . .
H28C H 0.2100 1.0349 0.5983 0.178 Uiso 0.717(3) 1 calc R U P . .
C31 C 0.7844(6) 0.4203(5) 0.7763(5) 0.0528(17) Uani 1 1 d . U . . .
C32 C 0.6824(7) 0.3463(5) 0.7434(6) 0.063(2) Uani 1 1 d . U . . .
H32 H 0.6234 0.3417 0.6802 0.075 Uiso 1 1 calc R U . . .
C33 C 0.6666(7) 0.2787(6) 0.8033(6) 0.074(2) Uani 1 1 d . U . . .
H33 H 0.5974 0.2274 0.7804 0.088 Uiso 1 1 calc R U . A 1
C34 C 0.7500(9) 0.2867(7) 0.8937(7) 0.091(3) Uani 1 1 d . U . B 1
H34 H 0.7375 0.2428 0.9356 0.109 Uiso 1 1 calc R U . B 1
C35 C 0.8534(9) 0.3576(7) 0.9267(7) 0.102(3) Uani 1 1 d . U . . .
H35 H 0.9129 0.3592 0.9884 0.122 Uiso 1 1 calc R U . B 1
C36 C 0.8694(7) 0.4260(6) 0.8691(6) 0.076(2) Uani 1 1 d . U . . .
H36 H 0.9388 0.4772 0.8932 0.092 Uiso 1 1 calc R U . . .
C41 C 0.8259(11) 0.4297(8) 0.5793(7) 0.054(5) Uani 0.5 1 d G U P C 1
C42 C 0.7622(9) 0.3249(8) 0.5208(8) 0.069(4) Uani 0.5 1 d G U P C 1
H42 H 0.7084 0.2929 0.5458 0.083 Uiso 0.5 1 calc R U P C 1
C43 C 0.7773(10) 0.2671(7) 0.4255(8) 0.074(5) Uani 0.5 1 d G U P C 1
H43 H 0.7338 0.1955 0.3855 0.088 Uiso 0.5 1 calc R U P C 1
C44 C 0.8560(13) 0.3141(10) 0.3888(9) 0.106(9) Uani 0.5 1 d G U P C 1
H44 H 0.8663 0.2745 0.3237 0.127 Uiso 0.5 1 calc R U P C 1
C45 C 0.9197(15) 0.4188(11) 0.4473(12) 0.28(2) Uani 0.5 1 d G U P C 1
H45 H 0.9735 0.4509 0.4223 0.332 Uiso 0.5 1 calc R U P C 1
C46 C 0.9046(13) 0.4766(8) 0.5426(11) 0.189(14) Uani 0.5 1 d G U P C 1
H46 H 0.9481 0.5482 0.5826 0.227 Uiso 0.5 1 calc R U P C 1
C41B C 0.8209(12) 0.4161(9) 0.5843(8) 0.065(5) Uani 0.5 1 d G U P C 2
C42B C 0.8780(14) 0.3283(11) 0.5922(8) 0.149(10) Uani 0.5 1 d G U P C 2
H42B H 0.9050 0.3158 0.6586 0.179 Uiso 0.5 1 calc R U P C 2
C43B C 0.8956(14) 0.2586(10) 0.5029(11) 0.173(12) Uani 0.5 1 d G U P C 2
H43B H 0.9346 0.1986 0.5083 0.208 Uiso 0.5 1 calc R U P C 2
C44B C 0.8561(12) 0.2768(10) 0.4057(9) 0.084(6) Uani 0.5 1 d G U P C 2
H44B H 0.8681 0.2292 0.3447 0.101 Uiso 0.5 1 calc R U P C 2
C45B C 0.7990(12) 0.3646(12) 0.3978(7) 0.135(10) Uani 0.5 1 d G U P C 2
H45B H 0.7720 0.3770 0.3314 0.162 Uiso 0.5 1 calc R U P C 2
C46B C 0.7814(12) 0.4342(10) 0.4871(9) 0.124(8) Uani 0.5 1 d G U P C 2
H46B H 0.7424 0.4942 0.4817 0.149 Uiso 0.5 1 calc R U P C 2
C51 C 0.6567(7) 0.6657(6) 1.0483(5) 0.065(2) Uani 1 1 d . U . . .
C52 C 0.7443(10) 0.6091(10) 1.0642(8) 0.151(5) Uani 1 1 d . U . . .
H52 H 0.7904 0.6026 1.0191 0.181 Uiso 1 1 calc R U . . .
C53 C 0.7702(11) 0.5598(10) 1.1442(9) 0.157(5) Uani 1 1 d . U . . .
H53 H 0.8327 0.5209 1.1524 0.189 Uiso 1 1 calc R U . D 1
C54 C 0.7078(9) 0.5674(7) 1.2079(7) 0.098(3) Uani 1 1 d . U . E 1
H54 H 0.7268 0.5375 1.2646 0.117 Uiso 1 1 calc R U . E 1
C55 C 0.6177(10) 0.6178(9) 1.1912(8) 0.127(4) Uani 1 1 d . U . . .
H55 H 0.5705 0.6219 1.2351 0.152 Uiso 1 1 calc R U . E 1
C56 C 0.5911(9) 0.6648(8) 1.1100(7) 0.109(3) Uani 1 1 d . U . . .
H56 H 0.5241 0.6973 1.0982 0.131 Uiso 1 1 calc R U . . .
C61 C 0.7298(7) 0.8608(6) 1.0054(5) 0.0604(19) Uani 1 1 d . U . . .
C62 C 0.8449(8) 0.8621(7) 1.0280(6) 0.089(3) Uani 1 1 d . U . . .
H62 H 0.8718 0.7940 1.0113 0.107 Uiso 1 1 calc R U . . .
C63 C 0.9243(9) 0.9599(8) 1.0748(7) 0.111(3) Uani 1 1 d . U . . .
H63 H 1.0043 0.9593 1.0908 0.133 Uiso 1 1 calc R U . F 1
C64 C 0.8827(10) 1.0586(9) 1.0974(8) 0.114(3) Uani 1 1 d . U . G 1
H64 H 0.9353 1.1263 1.1289 0.137 Uiso 1 1 calc R U . G 1
C65 C 0.7689(10) 1.0603(8) 1.0755(8) 0.112(3) Uani 1 1 d . U . . .
H65 H 0.7423 1.1286 1.0916 0.134 Uiso 1 1 calc R U . G 1
C66 C 0.6916(8) 0.9615(6) 1.0294(6) 0.082(2) Uani 1 1 d . U . . .
H66 H 0.6117 0.9625 1.0140 0.099 Uiso 1 1 calc R U . . .
C38 C 0.773(3) 0.217(3) 0.969(3) 0.050 Uiso 0.168(3) 1 d . U P H 3
C48 C 0.827(3) 0.225(3) 0.283(3) 0.050 Uiso 0.168(3) 1 d . U P H 3
C58 C 0.765(5) 0.500(4) 1.290(4) 0.050 Uiso 0.114(3) 1 d . U P I 3
C68 C 0.921(5) 1.169(4) 1.106(4) 0.050 Uiso 0.114(3) 1 d . U P I 3

loop_
_atom_site_aniso_label
_atom_site_aniso_U_11
_atom_site_aniso_U_22
_atom_site_aniso_U_33
_atom_site_aniso_U_23
_atom_site_aniso_U_13
_atom_site_aniso_U_12
P1 0.0635(13) 0.0481(11) 0.0373(11) 0.0190(9) 0.0122(9) 0.0074(9)
P2 0.0635(14) 0.0502(11) 0.0454(11) 0.0186(9) 0.0212(10) 0.0104(10)
P3 0.0777(15) 0.0611(12) 0.0480(12) 0.0246(10) 0.0265(11) 0.0217(11)
B1 0.081(7) 0.065(5) 0.039(4) 0.022(4) 0.016(4) 0.010(5)
B2 0.056(5) 0.066(5) 0.057(5) 0.019(4) 0.018(4) -0.003(4)
B3 0.082(6) 0.079(6) 0.059(6) 0.026(5) 0.030(5) 0.026(5)
C1 0.058(4) 0.051(3) 0.039(4) 0.023(3) 0.015(3) 0.011(3)
C2 0.061(4) 0.046(3) 0.046(4) 0.021(3) 0.018(3) 0.005(3)
C3 0.061(5) 0.057(4) 0.045(3) 0.021(3) 0.024(3) 0.012(3)
C4 0.063(4) 0.043(3) 0.039(3) 0.016(3) 0.019(3) 0.008(3)
C5 0.059(4) 0.060(4) 0.055(4) 0.023(4) 0.018(3) 0.006(3)
C11 0.065(4) 0.054(4) 0.041(4) 0.023(3) 0.014(3) 0.003(3)
C12 0.094(6) 0.052(4) 0.092(6) 0.012(4) 0.038(5) 0.001(4)
C13 0.120(7) 0.067(5) 0.115(8) 0.012(5) 0.047(6) -0.013(5)
C14 0.119(8) 0.091(5) 0.110(8) 0.006(5) 0.054(6) -0.025(5)
C15 0.112(7) 0.099(5) 0.140(9) -0.001(5) 0.077(7) -0.027(5)
C16 0.085(6) 0.069(5) 0.095(6) 0.006(4) 0.044(5) -0.007(4)
C18 0.229(16) 0.127(10) 0.188(17) -0.006(10) 0.122(15) -0.067(11)
C21 0.053(4) 0.057(4) 0.048(4) 0.026(3) 0.010(3) 0.010(3)
C22 0.072(5) 0.067(5) 0.053(4) 0.025(3) 0.016(4) 0.023(4)
C23 0.083(5) 0.075(5) 0.077(5) 0.039(4) 0.038(4) 0.023(4)
C24 0.085(6) 0.108(6) 0.095(5) 0.064(5) 0.041(4) 0.037(5)
C25 0.080(6) 0.154(8) 0.086(5) 0.068(5) 0.031(4) 0.048(5)
C26 0.069(5) 0.111(6) 0.060(4) 0.045(4) 0.018(4) 0.024(4)
C28 0.102(9) 0.150(11) 0.145(11) 0.081(9) 0.057(8) 0.063(8)
C31 0.066(4) 0.051(4) 0.051(4) 0.021(3) 0.024(3) 0.021(3)
C32 0.072(5) 0.068(4) 0.061(4) 0.034(4) 0.028(4) 0.019(4)
C33 0.098(6) 0.061(4) 0.078(5) 0.037(4) 0.040(4) 0.013(4)
C34 0.149(7) 0.067(5) 0.067(5) 0.030(4) 0.040(5) 0.026(5)
C35 0.142(7) 0.084(6) 0.074(6) 0.042(5) 0.010(5) 0.014(5)
C36 0.094(6) 0.061(4) 0.062(4) 0.027(4) 0.001(4) 0.014(4)
C41 0.071(10) 0.049(7) 0.048(7) 0.018(5) 0.027(6) 0.015(6)
C42 0.086(10) 0.058(7) 0.060(7) -0.001(6) 0.042(7) -0.003(7)
C43 0.094(12) 0.059(8) 0.057(8) -0.007(6) 0.037(8) 0.001(8)
C44 0.155(18) 0.065(10) 0.100(12) -0.007(9) 0.084(13) -0.006(10)
C45 0.41(4) 0.155(16) 0.22(2) -0.111(17) 0.26(3) -0.16(2)
C46 0.28(2) 0.109(12) 0.160(15) -0.060(12) 0.178(18) -0.100(16)
C41B 0.088(13) 0.062(9) 0.053(6) 0.017(5) 0.035(7) 0.013(7)
C42B 0.26(3) 0.141(13) 0.083(9) 0.045(9) 0.079(11) 0.128(17)
C43B 0.30(3) 0.167(16) 0.092(9) 0.047(10) 0.097(13) 0.15(2)
C44B 0.104(16) 0.079(11) 0.071(9) 0.013(8) 0.047(10) 0.004(9)
C45B 0.22(2) 0.162(16) 0.046(8) 0.025(8) 0.061(10) 0.104(17)
C46B 0.21(2) 0.141(14) 0.056(7) 0.036(7) 0.064(9) 0.105(15)
C51 0.087(6) 0.076(5) 0.045(4) 0.029(4) 0.027(4) 0.029(4)
C52 0.181(9) 0.258(12) 0.140(9) 0.156(9) 0.120(8) 0.151(10)
C53 0.192(10) 0.257(13) 0.143(9) 0.159(10) 0.110(8) 0.150(10)
C54 0.145(8) 0.104(7) 0.075(6) 0.053(5) 0.053(6) 0.042(6)
C55 0.164(9) 0.177(10) 0.116(7) 0.103(8) 0.090(7) 0.079(8)
C56 0.127(7) 0.153(8) 0.107(7) 0.083(6) 0.076(6) 0.069(6)
C61 0.079(5) 0.058(4) 0.045(4) 0.017(3) 0.020(4) 0.012(3)
C62 0.086(5) 0.088(5) 0.080(6) 0.012(4) 0.023(5) 0.016(4)
C63 0.105(7) 0.102(6) 0.098(7) 0.013(5) 0.016(5) -0.001(5)
C64 0.120(7) 0.093(6) 0.111(8) 0.021(5) 0.026(6) 0.005(5)
C65 0.120(7) 0.079(5) 0.129(8) 0.028(5) 0.035(6) 0.008(5)
C66 0.104(6) 0.072(4) 0.077(6) 0.025(4) 0.036(5) 0.022(4)

loop_
_atom_type_symbol
_atom_type_description
_atom_type_scat_dispersion_real
_atom_type_scat_dispersion_imag
_atom_type_scat_source
C C 0.0033 0.0016 'International Tables Vol C Tables 4.2.6.8 and 6.1.1.4'
H H 0.0000 0.0000 'International Tables Vol C Tables 4.2.6.8 and 6.1.1.4'
B B 0.0013 0.0007 'International Tables Vol C Tables 4.2.6.8 and 6.1.1.4'
P P 0.1023 0.0942 'International Tables Vol C Tables 4.2.6.8 and 6.1.1.4'

loop_
_geom_angle_atom_site_label_1
_geom_angle_atom_site_label_2
_geom_angle_atom_site_label_3
_geom_angle
C21 P1 C11 104.9(3)
C21 P1 C1 106.7(3)
C11 P1 C1 103.7(3)
C21 P1 B1 113.6(4)
C11 P1 B1 109.3(3)
C1 P1 B1 117.5(3)
C41B P2 C31 101.8(5)
C41B P2 C2 104.2(5)
C31 P2 C2 107.1(3)
C31 P2 C41 108.6(4)
C2 P2 C41 102.6(5)
C41B P2 B2 112.4(5)
C31 P2 B2 112.4(4)
C2 P2 B2 117.5(3)
C41 P2 B2 108.1(5)
C51 P3 C61 104.8(3)
C51 P3 C3 101.8(3)
C61 P3 C3 107.8(3)
C51 P3 B3 111.0(4)
C61 P3 B3 111.9(4)
C3 P3 B3 118.2(4)
P1 B1 H1A 109.5
P1 B1 H1B 109.5
H1A B1 H1B 109.5
P1 B1 H1C 109.5
H1A B1 H1C 109.5
H1B B1 H1C 109.5
P2 B2 H2A 109.5
P2 B2 H2B 109.5
H2A B2 H2B 109.5
P2 B2 H2C 109.5
H2A B2 H2C 109.5
H2B B2 H2C 109.5
P3 B3 H3A 109.5
P3 B3 H3B 109.5
H3A B3 H3B 109.5
P3 B3 H3C 109.5
H3A B3 H3C 109.5
H3B B3 H3C 109.5
C4 C1 P1 118.1(4)
C4 C1 H1D 107.8
P1 C1 H1D 107.8
C4 C1 H1E 107.8
P1 C1 H1E 107.8
H1D C1 H1E 107.1
C4 C2 P2 121.0(5)
C4 C2 H2D 107.1
P2 C2 H2D 107.1
C4 C2 H2E 107.1
P2 C2 H2E 107.1
H2D C2 H2E 106.8
C4 C3 P3 124.1(4)
C4 C3 H3D 106.3
P3 C3 H3D 106.3
C4 C3 H3E 106.3
P3 C3 H3E 106.3
H3D C3 H3E 106.4
C5 C4 C2 107.5(5)
C5 C4 C3 109.0(5)
C2 C4 C3 109.9(5)
C5 C4 C1 111.9(5)
C2 C4 C1 109.6(5)
C3 C4 C1 109.0(5)
C4 C5 H5A 109.5
C4 C5 H5B 109.5
H5A C5 H5B 109.5
C4 C5 H5C 109.5
H5A C5 H5C 109.5
H5B C5 H5C 109.5
C12 C11 C16 117.5(7)
C12 C11 P1 123.5(6)
C16 C11 P1 118.8(5)
C11 C12 C13 120.5(8)
C11 C12 H12 119.8
C13 C12 H12 119.8
C14 C13 C12 122.5(9)
C14 C13 H13 118.7
C12 C13 H13 118.7
C13 C14 C15 116.9(9)
C13 C14 C18 118.0(10)
C15 C14 C18 124.5(11)
C16 C15 C14 122.0(9)
C16 C15 H15 119.0
C14 C15 H15 119.0
C11 C16 C15 120.5(8)
C11 C16 H16 119.8
C15 C16 H16 119.8
C14 C18 H18A 109.5
C14 C18 H18B 109.5
H18A C18 H18B 109.5
C14 C18 H18C 109.5
H18A C18 H18C 109.5
H18B C18 H18C 109.5
C22 C21 C26 118.7(7)
C22 C21 P1 122.3(5)
C26 C21 P1 119.0(6)
C21 C22 C23 119.8(7)
C21 C22 H22 120.1
C23 C22 H22 120.1
C24 C23 C22 122.1(8)
C24 C23 H23 118.9
C22 C23 H23 118.9
C25 C24 C23 117.5(9)
C25 C24 C28 120.0(10)
C23 C24 C28 122.3(10)
C24 C25 C26 121.7(8)
C24 C25 H25 119.2
C26 C25 H25 119.2
C21 C26 C25 120.2(8)
C21 C26 H26 119.9
C25 C26 H26 119.9
C24 C28 H28A 109.5
C24 C28 H28B 109.5
H28A C28 H28B 109.5
C24 C28 H28C 109.5
H28A C28 H28C 109.5
H28B C28 H28C 109.5
C36 C31 C32 119.0(7)
C36 C31 P2 119.6(6)
C32 C31 P2 121.4(5)
C31 C32 C33 120.0(7)
C31 C32 H32 120.0
C33 C32 H32 120.0
C34 C33 C32 119.7(8)
C34 C33 H33 120.1
C32 C33 H33 120.1
C33 C34 C35 121.3(8)
C33 C34 H34 119.4
C35 C34 H34 119.4
C36 C35 C34 119.5(8)
C36 C35 H35 120.3
C34 C35 H35 120.3
C35 C36 C31 120.4(8)
C35 C36 H36 119.8
C31 C36 H36 119.8
C42 C41 C46 120.0
C42 C41 P2 122.2(6)
C46 C41 P2 117.8(6)
C43 C42 C41 120.0
C43 C42 H42 120.0
C41 C42 H42 120.0
C42 C43 C44 120.0
C42 C43 H43 120.0
C44 C43 H43 120.0
C45 C44 C43 120.0
C45 C44 H44 120.0
C43 C44 H44 120.0
C44 C45 C46 120.0
C44 C45 H45 120.0
C46 C45 H45 120.0
C45 C46 C41 120.0
C45 C46 H46 120.0
C41 C46 H46 120.0
C42B C41B C46B 120.0
C42B C41B P2 119.6(7)
C46B C41B P2 120.3(7)
C41B C42B C43B 120.0
C41B C42B H42B 120.0
C43B C42B H42B 120.0
C44B C43B C42B 120.0
C44B C43B H43B 120.0
C42B C43B H43B 120.0
C45B C44B C43B 120.0
C45B C44B H44B 120.0
C43B C44B H44B 120.0
C44B C45B C46B 120.0
C44B C45B H45B 120.0
C46B C45B H45B 120.0
C45B C46B C41B 120.0
C45B C46B H46B 120.0
C41B C46B H46B 120.0
C56 C51 C52 114.9(8)
C56 C51 P3 120.8(7)
C52 C51 P3 124.2(6)
C51 C52 C53 123.0(9)
C51 C52 H52 118.5
C53 C52 H52 118.5
C54 C53 C52 120.0(10)
C54 C53 H53 120.0
C52 C53 H53 120.0
C53 C54 C55 118.6(9)
C53 C54 H54 120.7
C55 C54 H54 120.7
C54 C55 C56 121.1(9)
C54 C55 H55 119.5
C56 C55 H55 119.5
C51 C56 C55 122.2(9)
C51 C56 H56 118.9
C55 C56 H56 118.9
C62 C61 C66 118.2(8)
C62 C61 P3 123.4(6)
C66 C61 P3 118.3(7)
C61 C62 C63 122.2(9)
C61 C62 H62 118.9
C63 C62 H62 118.9
C64 C63 C62 117.8(10)
C64 C63 H63 121.1
C62 C63 H63 121.1
C65 C64 C63 121.6(11)
C65 C64 H64 119.2
C63 C64 H64 119.2
C64 C65 C66 119.5(10)
C64 C65 H65 120.3
C66 C65 H65 120.3
C65 C66 C61 120.7(9)
C65 C66 H66 119.6
C61 C66 H66 119.6

loop_
_geom_bond_atom_site_label_1
_geom_bond_atom_site_label_2
_geom_bond_distance
P1 C21 1.808(7)
P1 C11 1.818(7)
P1 C1 1.831(6)
P1 B1 1.924(8)
P2 C41B 1.806(8)
P2 C31 1.814(7)
P2 C2 1.819(7)
P2 C41 1.821(8)
P2 B2 1.919(8)
P3 C51 1.804(7)
P3 C61 1.819(7)
P3 C3 1.831(6)
P3 B3 1.913(9)
B1 H1A 1.10(3)
B1 H1B 1.10(3)
B1 H1C 1.10(3)
B2 H2A 1.08(3)
B2 H2B 1.08(3)
B2 H2C 1.08(3)
B3 H3A 1.11(3)
B3 H3B 1.11(3)
B3 H3C 1.11(3)
C1 C4 1.563(8)
C1 H1D 0.9900
C1 H1E 0.9900
C2 C4 1.547(8)
C2 H2D 0.9900
C2 H2E 0.9900
C3 C4 1.549(8)
C3 H3D 0.9900
C3 H3E 0.9900
C4 C5 1.541(9)
C5 H5A 0.9800
C5 H5B 0.9800
C5 H5C 0.9800
C11 C12 1.367(9)
C11 C16 1.369(10)
C12 C13 1.382(10)
C12 H12 0.9500
C13 C14 1.330(12)
C13 H13 0.9500
C14 C15 1.373(12)
C14 C18 1.584(15)
C15 C16 1.371(10)
C15 H15 0.9500
C16 H16 0.9500
C18 H18A 0.9800
C18 H18B 0.9800
C18 H18C 0.9800
C21 C22 1.379(9)
C21 C26 1.380(9)
C22 C23 1.393(9)
C22 H22 0.9500
C23 C24 1.372(10)
C23 H23 0.9500
C24 C25 1.368(11)
C24 C28 1.447(13)
C25 C26 1.394(11)
C25 H25 0.9500
C26 H26 0.9500
C28 H28A 0.9800
C28 H28B 0.9800
C28 H28C 0.9800
C31 C36 1.388(9)
C31 C32 1.391(9)
C32 C33 1.400(9)
C32 H32 0.9500
C33 C34 1.349(10)
C33 H33 0.9500
C34 C35 1.384(11)
C34 H34 0.9500
C35 C36 1.382(10)
C35 H35 0.9500
C36 H36 0.9500
C41 C42 1.3900
C41 C46 1.3900
C42 C43 1.3900
C42 H42 0.9500
C43 C44 1.3900
C43 H43 0.9500
C44 C45 1.3900
C44 H44 0.9500
C45 C46 1.3900
C45 H45 0.9500
C46 H46 0.9500
C41B C42B 1.3900
C41B C46B 1.3900
C42B C43B 1.3900
C42B H42B 0.9500
C43B C44B 1.3900
C43B H43B 0.9500
C44B C45B 1.3900
C44B H44B 0.9500
C45B C46B 1.3900
C45B H45B 0.9500
C46B H46B 0.9500
C51 C56 1.337(10)
C51 C52 1.351(11)
C52 C53 1.401(12)
C52 H52 0.9500
C53 C54 1.318(12)
C53 H53 0.9500
C54 C55 1.329(12)
C54 H54 0.9500
C55 C56 1.395(11)
C55 H55 0.9500
C56 H56 0.9500
C61 C62 1.364(10)
C61 C66 1.395(10)
C62 C63 1.392(11)
C62 H62 0.9500
C63 C64 1.391(12)
C63 H63 0.9500
C64 C65 1.355(12)
C64 H64 0.9500
C65 C66 1.389(11)
C65 H65 0.9500
C66 H66 0.9500

loop_
_geom_torsion_atom_site_label_1
_geom_torsion_atom_site_label_2
_geom_torsion_atom_site_label_3
_geom_torsion_atom_site_label_4
_geom_torsion
C21 P1 C1 C4 84.4(5)
C11 P1 C1 C4 -165.2(5)
B1 P1 C1 C4 -44.5(6)
C41B P2 C2 C4 -170.1(6)
C31 P2 C2 C4 82.4(5)
C41 P2 C2 C4 -163.3(6)
B2 P2 C2 C4 -45.0(6)
C51 P3 C3 C4 172.3(5)
C61 P3 C3 C4 -77.7(6)
B3 P3 C3 C4 50.4(7)
P2 C2 C4 C5 -162.5(4)
P2 C2 C4 C3 -44.1(7)
P2 C2 C4 C1 75.7(6)
P3 C3 C4 C5 -58.8(7)
P3 C3 C4 C2 -176.3(5)
P3 C3 C4 C1 63.6(7)
P1 C1 C4 C5 -43.0(7)
P1 C1 C4 C2 76.1(6)
P1 C1 C4 C3 -163.6(4)
C21 P1 C11 C12 17.0(7)
C1 P1 C11 C12 -94.7(6)
B1 P1 C11 C12 139.2(6)
C21 P1 C11 C16 -158.1(6)
C1 P1 C11 C16 90.1(6)
B1 P1 C11 C16 -36.0(7)
C16 C11 C12 C13 1.5(12)
P1 C11 C12 C13 -173.7(7)
C11 C12 C13 C14 -1.9(15)
C12 C13 C14 C15 0.9(17)
C12 C13 C14 C18 172.1(11)
C13 C14 C15 C16 0.4(17)
C18 C14 C15 C16 -170.1(12)
C12 C11 C16 C15 -0.2(12)
P1 C11 C16 C15 175.2(7)
C14 C15 C16 C11 -0.8(16)
C11 P1 C21 C22 -76.4(6)
C1 P1 C21 C22 33.2(7)
B1 P1 C21 C22 164.3(6)
C11 P1 C21 C26 101.5(6)
C1 P1 C21 C26 -148.9(6)
B1 P1 C21 C26 -17.8(7)
C26 C21 C22 C23 0.2(11)
P1 C21 C22 C23 178.1(5)
C21 C22 C23 C24 0.2(11)
C22 C23 C24 C25 -0.6(12)
C22 C23 C24 C28 173.2(9)
C23 C24 C25 C26 0.7(14)
C28 C24 C25 C26 -173.3(9)
C22 C21 C26 C25 -0.2(11)
P1 C21 C26 C25 -178.2(6)
C24 C25 C26 C21 -0.3(13)
C41B P2 C31 C36 110.7(7)
C2 P2 C31 C36 -140.2(6)
C41 P2 C31 C36 109.7(7)
B2 P2 C31 C36 -9.9(7)
C41B P2 C31 C32 -71.0(7)
C2 P2 C31 C32 38.1(6)
C41 P2 C31 C32 -72.0(7)
B2 P2 C31 C32 168.5(6)
C36 C31 C32 C33 -0.3(10)
P2 C31 C32 C33 -178.6(5)
C31 C32 C33 C34 0.9(11)
C32 C33 C34 C35 -2.6(13)
C33 C34 C35 C36 3.6(14)
C34 C35 C36 C31 -2.9(13)
C32 C31 C36 C35 1.2(11)
P2 C31 C36 C35 179.6(6)
C41B P2 C41 C42 31(5)
C31 P2 C41 C42 38.9(9)
C2 P2 C41 C42 -74.2(9)
B2 P2 C41 C42 161.1(8)
C41B P2 C41 C46 -151(6)
C31 P2 C41 C46 -143.0(8)
C2 P2 C41 C46 103.9(8)
B2 P2 C41 C46 -20.9(8)
C46 C41 C42 C43 0.0
P2 C41 C42 C43 178.0(9)
C41 C42 C43 C44 0.0
C42 C43 C44 C45 0.0
C43 C44 C45 C46 0.0
C44 C45 C46 C41 0.0
C42 C41 C46 C45 0.0
P2 C41 C46 C45 -178.1(9)
C31 P2 C41B C42B -37.6(9)
C2 P2 C41B C42B -148.8(8)
C41 P2 C41B C42B 134(6)
B2 P2 C41B C42B 82.9(9)
C31 P2 C41B C46B 146.6(8)
C2 P2 C41B C46B 35.3(9)
C41 P2 C41B C46B -41(6)
B2 P2 C41B C46B -92.9(9)
C46B C41B C42B C43B 0.0
P2 C41B C42B C43B -175.9(10)
C41B C42B C43B C44B 0.0
C42B C43B C44B C45B 0.0
C43B C44B C45B C46B 0.0
C44B C45B C46B C41B 0.0
C42B C41B C46B C45B 0.0
P2 C41B C46B C45B 175.8(10)
C61 P3 C51 C56 105.0(8)
C3 P3 C51 C56 -142.8(7)
B3 P3 C51 C56 -16.0(9)
C61 P3 C51 C52 -77.2(9)
C3 P3 C51 C52 35.1(10)
B3 P3 C51 C52 161.8(9)
C56 C51 C52 C53 -4.4(17)
P3 C51 C52 C53 177.6(10)
C51 C52 C53 C54 0(2)
C52 C53 C54 C55 3.2(19)
C53 C54 C55 C56 -1.9(18)
C52 C51 C56 C55 5.7(15)
P3 C51 C56 C55 -176.3(8)
C54 C55 C56 C51 -2.8(17)
C51 P3 C61 C62 62.5(7)
C3 P3 C61 C62 -45.4(7)
B3 P3 C61 C62 -177.0(6)
C51 P3 C61 C66 -115.5(6)
C3 P3 C61 C66 136.6(6)
B3 P3 C61 C66 4.9(7)
C66 C61 C62 C63 0.7(12)
P3 C61 C62 C63 -177.3(7)
C61 C62 C63 C64 -0.8(14)
C62 C63 C64 C65 0.4(16)
C63 C64 C65 C66 -0.1(17)
C64 C65 C66 C61 0.0(14)
C62 C61 C66 C65 -0.3(12)
P3 C61 C66 C65 177.8(7)
